data_7216236
loop_
_publ_author_name
'Marino, Nadia'
'Armentano, Donatella'
'Zanchini, Claudia'
'De Munno, G.'

_publ_section_title
;
 Ca2+ metal ion adducts with cytosine, cytidine and cytidine
 5&#x2019;-monophosphate. A comprehensive study of calcium reactivity
 towards building units of nucleic acids.
;
_journal_name_full CrystEngComm
_journal_paper_doi 10.1039/c4ce00511b
_journal_year 2014
_chemical_formula_sum 'C4 H9 Ca Cl2 N3 O11'
_chemical_formula_weight 386.12
_chemical_name_systematic
; 
 ? 
;
_space_group_IT_number 2
_symmetry_cell_setting triclinic
_symmetry_space_group_name_Hall '-P 1'
_symmetry_space_group_name_H-M 'P -1'
_atom_sites_solution_hydrogens geom
_atom_sites_solution_primary direct
_atom_sites_solution_secondary difmap
_audit_creation_method SHELXL-97
_cell_angle_alpha 63.28(2)
_cell_angle_beta 83.44(2)
_cell_angle_gamma 86.87(2)
_cell_formula_units_Z 2
_cell_length_a 7.042(2)
_cell_length_b 10.068(3)
_cell_length_c 10.415(3)
_cell_measurement_reflns_used 30
_cell_measurement_temperature 296(2)
_cell_measurement_theta_max 30
_cell_measurement_theta_min 15
_cell_volume 655.2(3)
_computing_cell_refinement 'Bruker P3'
_computing_data_collection 'Bruker P3'
_computing_data_reduction 'Bruker XDISK'
_computing_molecular_graphics 'SHELXTL NT Bruker XP'
_computing_publication_material 'SHELXTL NT Package Bruker'
_computing_structure_refinement 'SHELXL-97 (Sheldrick, 2008)'
_computing_structure_solution 'SHELXS-97 (Sheldrick, 2008)'
_diffrn_ambient_temperature 296(2)
_diffrn_measured_fraction_theta_full 0.999
_diffrn_measured_fraction_theta_max 0.999
_diffrn_measurement_device_type 'R3m/V automatic four-circle diffractometer'
_diffrn_measurement_method omega/2-theta-scans
_diffrn_radiation_monochromator graphite
_diffrn_radiation_source 'fine-focus sealed tube'
_diffrn_radiation_type MoK\a
_diffrn_radiation_wavelength 0.71073
_diffrn_reflns_av_R_equivalents 0.0352
_diffrn_reflns_av_sigmaI/netI 0.0172
_diffrn_reflns_limit_h_max 9
_diffrn_reflns_limit_h_min -8
_diffrn_reflns_limit_k_max 12
_diffrn_reflns_limit_k_min -11
_diffrn_reflns_limit_l_max 13
_diffrn_reflns_limit_l_min 0
_diffrn_reflns_number 3174
_diffrn_reflns_theta_full 27.06
_diffrn_reflns_theta_max 27.06
_diffrn_reflns_theta_min 2.20
_diffrn_standards_decay_% 0.2
_diffrn_standards_interval_count 50
_diffrn_standards_number 2
_exptl_absorpt_coefficient_mu 0.950
_exptl_absorpt_correction_T_max 0.833
_exptl_absorpt_correction_T_min 0.774
_exptl_absorpt_correction_type empirical
_exptl_absorpt_process_details psi-scan
_exptl_crystal_colour colourless
_exptl_crystal_density_diffrn 1.957
_exptl_crystal_density_method 'not measured'
_exptl_crystal_description parallelepiped
_exptl_crystal_F_000 392
_exptl_crystal_size_max 0.28
_exptl_crystal_size_mid 0.22
_exptl_crystal_size_min 0.18
_refine_diff_density_max 0.530
_refine_diff_density_min -0.525
_refine_diff_density_rms 0.099
_refine_ls_extinction_method none
_refine_ls_goodness_of_fit_ref 1.088
_refine_ls_hydrogen_treatment mixed
_refine_ls_matrix_type full
_refine_ls_number_parameters 202
_refine_ls_number_reflns 2868
_refine_ls_number_restraints 6
_refine_ls_restrained_S_all 1.478
_refine_ls_R_factor_all 0.0505
_refine_ls_R_factor_gt 0.0435
_refine_ls_shift/su_max 0.000
_refine_ls_shift/su_mean 0.000
_refine_ls_structure_factor_coef Fsqd
_refine_ls_weighting_details 'calc w=1/[\s^2^(Fo^2^)+(0.0771P)^2^+0.9575P] where P=(Fo^2^+2Fc^2^)/3'
_refine_ls_weighting_scheme calc
_refine_ls_wR_factor_gt 0.1252
_refine_ls_wR_factor_ref 0.1367
_reflns_number_gt 2491
_reflns_number_total 2868
_reflns_threshold_expression >2sigma(I)
_cod_data_source_file c4ce00511b2.cif
_cod_data_source_block cacyt1a
_cod_depositor_comments
;
The following automatic conversions were performed:

'_symmetry_cell_setting' value 'Triclinic' changed to 'triclinic'
according to
/usr/data/users/saulius/crontab/automatic-downloads/rss-feeds/RSC/lib/dictionaries/cif_core.dic
dictionary named 'cif_core.dic' version 2.4.2 from 2011-04-26.

Automatic conversion script
Id: cif_fix_values 2281 2013-09-26 08:29:07Z andrius 
;
_cod_original_sg_symbol_H-M P-1
_cod_database_code 7216236

loop_
_symmetry_equiv_pos_as_xyz
'x, y, z'
'-x, -y, -z'

loop_
_atom_site_label
_atom_site_type_symbol
_atom_site_fract_x
_atom_site_fract_y
_atom_site_fract_z
_atom_site_U_iso_or_equiv
_atom_site_adp_type
_atom_site_occupancy
_atom_site_symmetry_multiplicity
_atom_site_calc_flag
_atom_site_refinement_flags
Ca1 Ca 0.02148(10) 0.11228(8) 0.11337(8) 0.0245(2) Uani 1 1 d .
O1W O -0.1744(4) 0.0986(4) 0.3228(3) 0.0410(7) Uani 1 1 d D
H1W1 H -0.295(5) 0.049(7) 0.355(6) 0.061 Uiso 1 1 d D
H1W2 H -0.135(8) 0.094(7) 0.409(4) 0.061 Uiso 1 1 d D
O2W O -0.2833(5) 0.2143(4) 0.0256(4) 0.0399(7) Uani 1 1 d D
H2W1 H -0.296(9) 0.263(6) -0.075(2) 0.060 Uiso 1 1 d D
H2W2 H -0.402(5) 0.162(7) 0.054(7) 0.060 Uiso 1 1 d D
N1 N 0.1533(5) 0.3151(4) -0.3489(4) 0.0311(7) Uani 1 1 d .
H1 H 0.1267 0.2680 -0.3959 0.037 Uiso 1 1 calc R
C2 C 0.1231(5) 0.2485(4) -0.2023(4) 0.0255(7) Uani 1 1 d .
O2 O 0.0660(4) 0.1161(3) -0.1338(3) 0.0322(6) Uani 1 1 d .
N3 N 0.1523(5) 0.3228(3) -0.1271(3) 0.0267(7) Uani 1 1 d .
C4 C 0.2215(6) 0.4620(4) -0.1979(4) 0.0289(8) Uani 1 1 d .
N4 N 0.2504(6) 0.5330(4) -0.1209(4) 0.0428(9) Uani 1 1 d .
H4A H 0.2250 0.4898 -0.0285 0.051 Uiso 1 1 calc R
H4B H 0.2946 0.6221 -0.1634 0.051 Uiso 1 1 calc R
C5 C 0.2619(7) 0.5316(5) -0.3510(5) 0.0350(9) Uani 1 1 d .
H5 H 0.3122 0.6271 -0.3997 0.042 Uiso 1 1 calc R
C6 C 0.2254(6) 0.4557(5) -0.4227(4) 0.0337(9) Uani 1 1 d .
H6 H 0.2490 0.4987 -0.5228 0.040 Uiso 1 1 calc R
Cl1 Cl 0.25035(13) 0.29783(11) 0.29208(10) 0.0301(3) Uani 1 1 d .
O1P O 0.1784(6) 0.2803(4) 0.1761(3) 0.0489(9) Uani 1 1 d .
O2P O 0.1236(6) 0.2232(5) 0.4203(4) 0.0559(10) Uani 1 1 d .
O3P O 0.2580(6) 0.4526(4) 0.2526(5) 0.0572(10) Uani 1 1 d .
O4P O 0.4358(6) 0.2343(5) 0.3134(6) 0.0669(12) Uani 1 1 d .
Cl2 Cl 0.36132(14) -0.10576(11) 0.26866(11) 0.0321(3) Uani 1 1 d .
O5P O 0.3584(5) 0.0123(4) 0.1220(4) 0.0444(8) Uani 1 1 d .
O6P O 0.1879(5) -0.0901(4) 0.3479(4) 0.0486(9) Uani 1 1 d .
O7P O 0.5239(6) -0.0893(5) 0.3296(5) 0.0624(11) Uani 1 1 d .
O8P O 0.3661(6) -0.2471(4) 0.2667(5) 0.0550(10) Uani 1 1 d .

loop_
_atom_site_aniso_label
_atom_site_aniso_U_11
_atom_site_aniso_U_22
_atom_site_aniso_U_33
_atom_site_aniso_U_23
_atom_site_aniso_U_13
_atom_site_aniso_U_12
Ca1 0.0247(4) 0.0239(4) 0.0257(4) -0.0118(3) -0.0027(3) 0.0004(3)
O1W 0.0284(15) 0.057(2) 0.0349(16) -0.0192(15) 0.0020(12) -0.0032(14)
O2W 0.0350(17) 0.0460(18) 0.0402(17) -0.0199(15) -0.0099(13) 0.0058(13)
N1 0.0404(19) 0.0295(17) 0.0236(16) -0.0121(13) -0.0028(13) -0.0015(14)
C2 0.0253(18) 0.0242(17) 0.0264(18) -0.0106(14) -0.0044(14) 0.0032(13)
O2 0.0415(16) 0.0249(14) 0.0288(14) -0.0107(11) -0.0017(12) -0.0054(11)
N3 0.0314(17) 0.0240(15) 0.0243(15) -0.0103(13) -0.0033(12) 0.0006(12)
C4 0.032(2) 0.0245(18) 0.0296(19) -0.0113(15) -0.0042(15) 0.0014(14)
N4 0.065(3) 0.0291(18) 0.0349(19) -0.0146(16) -0.0005(18) -0.0129(17)
C5 0.041(2) 0.0259(19) 0.031(2) -0.0072(16) -0.0010(17) -0.0015(16)
C6 0.038(2) 0.033(2) 0.0225(18) -0.0063(16) 0.0002(15) -0.0009(16)
Cl1 0.0302(5) 0.0350(5) 0.0287(5) -0.0172(4) -0.0022(3) -0.0038(4)
O1P 0.071(2) 0.052(2) 0.0290(16) -0.0200(15) -0.0025(15) -0.0234(18)
O2P 0.059(2) 0.076(3) 0.0342(17) -0.0281(18) 0.0140(16) -0.027(2)
O3P 0.075(3) 0.0380(19) 0.066(2) -0.0285(18) -0.007(2) -0.0049(17)
O4P 0.040(2) 0.061(3) 0.092(3) -0.026(2) -0.016(2) 0.0082(18)
Cl2 0.0279(5) 0.0292(5) 0.0367(5) -0.0123(4) -0.0067(4) 0.0052(4)
O5P 0.0414(18) 0.0389(17) 0.0377(17) -0.0065(14) 0.0041(13) 0.0066(14)
O6P 0.0424(19) 0.058(2) 0.0410(18) -0.0207(17) 0.0051(14) 0.0020(16)
O7P 0.045(2) 0.062(2) 0.090(3) -0.037(2) -0.034(2) 0.0117(18)
O8P 0.073(3) 0.0322(17) 0.063(2) -0.0220(17) -0.0191(19) 0.0117(16)

loop_
_atom_type_symbol
_atom_type_description
_atom_type_scat_dispersion_real
_atom_type_scat_dispersion_imag
_atom_type_scat_source
C C 0.0033 0.0016 'International Tables Vol C Tables 4.2.6.8 and 6.1.1.4'
H H 0.0000 0.0000 'International Tables Vol C Tables 4.2.6.8 and 6.1.1.4'
N N 0.0061 0.0033 'International Tables Vol C Tables 4.2.6.8 and 6.1.1.4'
O O 0.0106 0.0060 'International Tables Vol C Tables 4.2.6.8 and 6.1.1.4'
Cl Cl 0.1484 0.1585 'International Tables Vol C Tables 4.2.6.8 and 6.1.1.4'
Ca Ca 0.2262 0.3064 'International Tables Vol C Tables 4.2.6.8 and 6.1.1.4'

loop_
_geom_angle_atom_site_label_1
_geom_angle_atom_site_label_2
_geom_angle_atom_site_label_3
_geom_angle
_geom_angle_site_symmetry_1
_geom_angle_site_symmetry_3
O2 Ca1 O1W 96.68(12) 2 .
O2 Ca1 O2W 89.43(12) 2 .
O1W Ca1 O2W 75.65(12) . .
O2 Ca1 O1P 156.44(12) 2 .
O1W Ca1 O1P 76.83(12) . .
O2W Ca1 O1P 110.31(13) . .
O2 Ca1 O5P 85.40(12) 2 .
O1W Ca1 O5P 123.06(12) . .
O2W Ca1 O5P 161.03(12) . .
O1P Ca1 O5P 79.66(14) . .
O2 Ca1 O2 70.35(11) 2 .
O1W Ca1 O2 152.02(11) . .
O2W Ca1 O2 79.44(11) . .
O1P Ca1 O2 124.51(11) . .
O5P Ca1 O2 81.63(11) . .
O2 Ca1 N3 122.30(11) 2 .
O1W Ca1 N3 135.05(12) . .
O2W Ca1 N3 82.72(12) . .
O1P Ca1 N3 74.53(11) . .
O5P Ca1 N3 84.66(11) . .
O2 Ca1 N3 51.99(9) . .
O2 Ca1 O6P 75.90(11) 2 .
O1W Ca1 O6P 73.13(12) . .
O2W Ca1 O6P 143.44(11) . .
O1P Ca1 O6P 80.55(13) . .
O5P Ca1 O6P 52.17(10) . .
O2 Ca1 O6P 124.20(11) . .
N3 Ca1 O6P 133.43(11) . .
O2 Ca1 C2 95.44(11) 2 .
O1W Ca1 C2 151.38(12) . .
O2W Ca1 C2 78.65(11) . .
O1P Ca1 C2 100.86(11) . .
O5P Ca1 C2 83.68(11) . .
O2 Ca1 C2 25.10(10) . .
N3 Ca1 C2 26.96(10) . .
O6P Ca1 C2 135.17(11) . .
O2 Ca1 Cl2 76.39(8) 2 .
O1W Ca1 Cl2 99.26(9) . .
O2W Ca1 Cl2 164.39(9) . .
O1P Ca1 Cl2 82.28(11) . .
O5P Ca1 Cl2 26.10(8) . .
O2 Ca1 Cl2 101.38(8) . .
N3 Ca1 Cl2 110.25(8) . .
O6P Ca1 Cl2 26.46(7) . .
C2 Ca1 Cl2 108.77(8) . .
O2 Ca1 Ca1 36.98(7) 2 2
O1W Ca1 Ca1 129.20(9) . 2
O2W Ca1 Ca1 82.94(9) . 2
O1P Ca1 Ca1 153.79(10) . 2
O5P Ca1 Ca1 81.96(9) . 2
O2 Ca1 Ca1 33.36(6) . 2
N3 Ca1 Ca1 85.33(8) . 2
O6P Ca1 Ca1 102.52(9) . 2
C2 Ca1 Ca1 58.46(8) . 2
Cl2 Ca1 Ca1 89.35(4) . 2
Ca1 O1W H1W1 123(3) . .
Ca1 O1W H1W2 128(4) . .
H1W1 O1W H1W2 103(3) . .
Ca1 O2W H2W1 121(4) . .
Ca1 O2W H2W2 126(4) . .
H2W1 O2W H2W2 97(5) . .
C2 N1 C6 121.0(3) . .
C2 N1 H1 119.5 . .
C6 N1 H1 119.5 . .
O2 C2 N3 118.4(3) . .
O2 C2 N1 121.0(3) . .
N3 C2 N1 120.6(3) . .
O2 C2 Ca1 58.8(2) . .
N3 C2 Ca1 59.8(2) . .
N1 C2 Ca1 174.9(3) . .
C2 O2 Ca1 154.3(3) . 2
C2 O2 Ca1 96.1(2) . .
Ca1 O2 Ca1 109.65(11) 2 .
C2 N3 C4 119.2(3) . .
C2 N3 Ca1 93.3(2) . .
C4 N3 Ca1 147.4(3) . .
N4 C4 N3 118.1(4) . .
N4 C4 C5 121.0(4) . .
N3 C4 C5 121.0(4) . .
C4 N4 H4A 120.0 . .
C4 N4 H4B 120.0 . .
H4A N4 H4B 120.0 . .
C6 C5 C4 118.1(4) . .
C6 C5 H5 120.9 . .
C4 C5 H5 120.9 . .
C5 C6 N1 120.0(4) . .
C5 C6 H6 120.0 . .
N1 C6 H6 120.0 . .
O4P Cl1 O3P 110.1(3) . .
O4P Cl1 O2P 110.0(3) . .
O3P Cl1 O2P 110.8(3) . .
O4P Cl1 O1P 109.2(3) . .
O3P Cl1 O1P 108.3(2) . .
O2P Cl1 O1P 108.4(2) . .
Cl1 O1P Ca1 144.9(2) . .
O7P Cl2 O8P 110.3(2) . .
O7P Cl2 O6P 110.8(3) . .
O8P Cl2 O6P 110.2(2) . .
O7P Cl2 O5P 109.7(3) . .
O8P Cl2 O5P 109.6(2) . .
O6P Cl2 O5P 106.2(2) . .
O7P Cl2 Ca1 133.98(18) . .
O8P Cl2 Ca1 115.40(17) . .
O6P Cl2 Ca1 57.61(16) . .
O5P Cl2 Ca1 49.65(13) . .
Cl2 O5P Ca1 104.25(17) . .
Cl2 O6P Ca1 95.93(17) . .

loop_
_geom_bond_atom_site_label_1
_geom_bond_atom_site_label_2
_geom_bond_distance
_geom_bond_site_symmetry_2
Ca1 O2 2.323(3) 2
Ca1 O1W 2.396(3) .
Ca1 O2W 2.421(3) .
Ca1 O1P 2.423(3) .
Ca1 O5P 2.521(3) .
Ca1 O2 2.540(3) .
Ca1 N3 2.555(3) .
Ca1 O6P 2.722(4) .
Ca1 C2 2.952(4) .
Ca1 Cl2 3.2062(15) .
Ca1 Ca1 3.9771(17) 2
O1W H1W1 0.952(14) .
O1W H1W2 0.954(14) .
O2W H2W1 0.952(14) .
O2W H2W2 0.957(14) .
N1 C2 1.360(5) .
N1 C6 1.364(5) .
N1 H1 0.8600 .
C2 O2 1.259(5) .
C2 N3 1.340(5) .
O2 Ca1 2.323(3) 2
N3 C4 1.345(5) .
C4 N4 1.328(5) .
C4 C5 1.424(6) .
N4 H4A 0.8600 .
N4 H4B 0.8600 .
C5 C6 1.336(6) .
C5 H5 0.9300 .
C6 H6 0.9300 .
Cl1 O4P 1.418(4) .
Cl1 O3P 1.424(4) .
Cl1 O2P 1.429(3) .
Cl1 O1P 1.445(3) .
Cl2 O7P 1.422(4) .
Cl2 O8P 1.431(4) .
Cl2 O6P 1.436(3) .
Cl2 O5P 1.455(3) .

loop_
_geom_hbond_atom_site_label_D
_geom_hbond_atom_site_label_H
_geom_hbond_atom_site_label_A
_geom_hbond_distance_DH
_geom_hbond_distance_HA
_geom_hbond_distance_DA
_geom_hbond_angle_DHA
_geom_hbond_site_symmetry_A
O1W H1W1 O7P 0.952(14) 2.06(3) 2.895(5) 145(5) 1_455
O1W H1W2 O6P 0.954(14) 2.50(3) 3.383(5) 155(5) 2_556
O2W H2W1 O8P 0.952(14) 2.18(4) 3.033(5) 148(5) 2
O2W H2W2 O5P 0.957(14) 2.159(18) 3.108(5) 171(6) 1_455
N1 H1 O2P 0.86 2.16 2.969(5) 157.2 1_554
N4 H4A O1P 0.86 2.23 3.000(5) 149.1 .
N4 H4B O4P 0.86 2.39 3.118(6) 142.3 2_665
